data_2232829
loop_
_publ_author_name
'Yang, Yu'
'Xu, Zhi-kai'
'Yang, Deng-ke'
'Pan, Shao-wu'
'Jiang, La-sheng'

_publ_section_title
;
 Bis{5-[(2-propyn-1-yloxy)methyl]-1,3-phenylene}-32-crown-10
;
_journal_coeditor_code LD2029
_journal_issue 12
_journal_name_full 'Acta Crystallographica Section E'
_journal_page_first o3244
_journal_paper_doi 10.1107/S1600536811046435
_journal_volume 67
_journal_year 2011
_chemical_formula_iupac 'C36 H48 O12'
_chemical_formula_moiety 'C36 H48 O12'
_chemical_formula_sum 'C36 H48 O12'
_chemical_formula_weight 672.74
_chemical_name_systematic
;
17,35-Bis[(2-propyn-1-yloxy)methyl]-2,5,8,11,14,20,23,26,29,32-
decaoxatricyclo[31.3.1.1^15,19^]octatriaconta-1(37),15,17,19(38),33,35-hexaene
;
_space_group_IT_number 2
_symmetry_cell_setting triclinic
_symmetry_space_group_name_Hall '-P 1'
_symmetry_space_group_name_H-M 'P -1'
_atom_sites_solution_hydrogens geom
_atom_sites_solution_primary direct
_atom_sites_solution_secondary difmap
_audit_creation_method SHELXL-97
_cell_angle_alpha 97.213(2)
_cell_angle_beta 98.658(2)
_cell_angle_gamma 99.226(2)
_cell_formula_units_Z 1
_cell_length_a 9.2256(13)
_cell_length_b 9.8561(14)
_cell_length_c 10.0808(14)
_cell_measurement_temperature 298(2)
_cell_volume 883.9(2)
_computing_cell_refinement 'SAINT (Bruker, 2008)'
_computing_data_collection 'APEX2 (Bruker, 2008)'
_computing_data_reduction 'SAINT (Bruker, 2008)'
_computing_molecular_graphics 'SHELXTL (Sheldrick, 2008)'
_computing_publication_material 'SHELXTL (Sheldrick, 2008)'
_computing_structure_refinement 'SHELXL97 (Sheldrick, 2008)'
_computing_structure_solution 'SHELXS97 (Sheldrick, 2008)'
_diffrn_ambient_temperature 298(2)
_diffrn_measured_fraction_theta_full 0.981
_diffrn_measured_fraction_theta_max 0.981
_diffrn_measurement_device_type 'Bruker APEXII CCD'
_diffrn_measurement_method '\f and \w scans'
_diffrn_radiation_monochromator graphite
_diffrn_radiation_source 'fine-focus sealed tube'
_diffrn_radiation_type MoK\a
_diffrn_radiation_wavelength 0.71073
_diffrn_reflns_av_R_equivalents 0.0197
_diffrn_reflns_av_sigmaI/netI 0.0365
_diffrn_reflns_limit_h_max 10
_diffrn_reflns_limit_h_min -11
_diffrn_reflns_limit_k_max 11
_diffrn_reflns_limit_k_min -7
_diffrn_reflns_limit_l_max 10
_diffrn_reflns_limit_l_min -12
_diffrn_reflns_number 4551
_diffrn_reflns_theta_full 25.20
_diffrn_reflns_theta_max 25.20
_diffrn_reflns_theta_min 2.07
_exptl_absorpt_coefficient_mu 0.094
_exptl_absorpt_correction_T_max 0.9906
_exptl_absorpt_correction_T_min 0.9650
_exptl_absorpt_correction_type multi-scan
_exptl_absorpt_process_details '(SADABS; Sheldrick, 1996)'
_exptl_crystal_colour colourless
_exptl_crystal_density_diffrn 1.264
_exptl_crystal_density_method 'not measured'
_exptl_crystal_description block
_exptl_crystal_F_000 360
_exptl_crystal_size_max 0.64
_exptl_crystal_size_mid 0.32
_exptl_crystal_size_min 0.10
_refine_diff_density_max 0.255
_refine_diff_density_min -0.206
_refine_ls_extinction_method none
_refine_ls_goodness_of_fit_ref 1.051
_refine_ls_hydrogen_treatment constr
_refine_ls_matrix_type full
_refine_ls_number_parameters 217
_refine_ls_number_reflns 3108
_refine_ls_number_restraints 0
_refine_ls_restrained_S_all 1.051
_refine_ls_R_factor_all 0.0574
_refine_ls_R_factor_gt 0.0419
_refine_ls_shift/su_max 0.000
_refine_ls_shift/su_mean 0.000
_refine_ls_structure_factor_coef Fsqd
_refine_ls_weighting_details 'calc w=1/[\s^2^(Fo^2^)+(0.0506P)^2^+0.1259P] where P=(Fo^2^+2Fc^2^)/3'
_refine_ls_weighting_scheme calc
_refine_ls_wR_factor_gt 0.1021
_refine_ls_wR_factor_ref 0.1126
_reflns_number_gt 2350
_reflns_number_total 3108
_reflns_threshold_expression I>2sigma(I)
_cod_data_source_file ld2029.cif
_cod_data_source_block I
_cod_database_code 2232829
_cod_database_fobs_code 2232829

loop_
_symmetry_equiv_pos_as_xyz
'x, y, z'
'-x, -y, -z'

loop_
_atom_site_type_symbol
_atom_site_label
_atom_site_fract_x
_atom_site_fract_y
_atom_site_fract_z
_atom_site_U_iso_or_equiv
_atom_site_adp_type
_atom_site_calc_flag
_atom_site_refinement_flags
_atom_site_occupancy
_atom_site_symmetry_multiplicity
C C1 0.19258(19) 0.18786(18) 0.55393(17) 0.0405(4) Uani d . 1 1
H H1 0.0968 0.1897 0.5717 0.049 Uiso calc R 1 1
C C2 0.21585(18) 0.15530(18) 0.42298(16) 0.0393(4) Uani d . 1 1
C C3 0.35977(19) 0.15509(19) 0.39575(17) 0.0428(4) Uani d . 1 1
H H3 0.3744 0.1335 0.3068 0.051 Uiso calc R 1 1
C C5 0.45832(19) 0.21882(18) 0.63403(17) 0.0427(4) Uani d . 1 1
H H5 0.5393 0.2404 0.7049 0.051 Uiso calc R 1 1
C C6 0.31507(19) 0.21810(18) 0.65978(16) 0.0392(4) Uani d . 1 1
C C8 -0.13388(19) 0.0898(2) 0.18269(18) 0.0472(5) Uani d . 1 1
H H8A -0.1242 -0.0054 0.1536 0.057 Uiso calc R 1 1
H H8B -0.2380 0.0914 0.1867 0.057 Uiso calc R 1 1
C C7 -0.04096(18) 0.1423(2) 0.32005(17) 0.0456(4) Uani d . 1 1
H H7A -0.0407 0.2406 0.3455 0.055 Uiso calc R 1 1
H H7B -0.0801 0.0923 0.3878 0.055 Uiso calc R 1 1
C C9 -0.1580(2) 0.1224(2) -0.04624(17) 0.0513(5) Uani d . 1 1
H H9A -0.2653 0.1062 -0.0510 0.062 Uiso calc R 1 1
H H9B -0.1291 0.0348 -0.0762 0.062 Uiso calc R 1 1
C C10 0.4014(2) 0.2810(2) 0.89901(17) 0.0519(5) Uani d . 1 1
H H10A 0.4619 0.3688 0.8916 0.062 Uiso calc R 1 1
H H10B 0.4639 0.2107 0.8987 0.062 Uiso calc R 1 1
C C11 0.3400(2) 0.2938(2) 1.02859(17) 0.0520(5) Uani d . 1 1
H H11A 0.2712 0.2091 1.0311 0.062 Uiso calc R 1 1
H H11B 0.4206 0.3065 1.1054 0.062 Uiso calc R 1 1
C C12 0.2334(2) 0.4423(2) 1.17067(16) 0.0492(5) Uani d . 1 1
H H12A 0.3250 0.4829 1.2333 0.059 Uiso calc R 1 1
H H12B 0.1886 0.3588 1.2018 0.059 Uiso calc R 1 1
C C13 0.1296(2) 0.5426(2) 1.16786(17) 0.0513(5) Uani d . 1 1
H H13A 0.0356 0.4998 1.1098 0.062 Uiso calc R 1 1
H H13B 0.1102 0.5687 1.2587 0.062 Uiso calc R 1 1
C C14 0.1140(2) 0.7742(2) 1.13577(19) 0.0553(5) Uani d . 1 1
H H14A 0.1367 0.8184 1.2299 0.066 Uiso calc R 1 1
H H14B 0.0076 0.7388 1.1128 0.066 Uiso calc R 1 1
C C4 0.47982(19) 0.18667(18) 0.49997(17) 0.0408(4) Uani d . 1 1
C C15 0.63517(19) 0.1857(2) 0.46986(19) 0.0492(5) Uani d . 1 1
H H15A 0.6738 0.1108 0.5088 0.059 Uiso calc R 1 1
H H15B 0.6298 0.1666 0.3723 0.059 Uiso calc R 1 1
C C16 0.6984(3) 0.4263(2) 0.4602(2) 0.0663(6) Uani d . 1 1
H H16A 0.7603 0.5112 0.5111 0.080 Uiso calc R 1 1
H H16B 0.5954 0.4319 0.4656 0.080 Uiso calc R 1 1
C C18 0.7341(2) 0.4114(2) 0.2047(2) 0.0671(6) Uani d . 1 1
H H18 0.7476 0.4066 0.1147 0.081 Uiso calc R 1 1
C C17 0.7173(2) 0.4175(2) 0.3175(2) 0.0567(5) Uani d . 1 1
O O6 0.73584(14) 0.31229(15) 0.52126(12) 0.0566(4) Uani d . 1 1
O O1 0.10633(13) 0.11960(14) 0.31046(11) 0.0512(4) Uani d . 1 1
O O3 0.28037(13) 0.24304(13) 0.78669(11) 0.0463(3) Uani d . 1 1
O O4 0.26536(15) 0.40777(14) 1.03810(11) 0.0512(3) Uani d . 1 1
O O5 0.19356(13) 0.66270(14) 1.11802(12) 0.0506(3) Uani d . 1 1
O O2 -0.08593(13) 0.17487(13) 0.08915(11) 0.0490(3) Uani d . 1 1

loop_
_atom_site_aniso_label
_atom_site_aniso_U_11
_atom_site_aniso_U_22
_atom_site_aniso_U_33
_atom_site_aniso_U_12
_atom_site_aniso_U_13
_atom_site_aniso_U_23
C1 0.0395(9) 0.0443(10) 0.0403(10) 0.0095(8) 0.0102(7) 0.0095(8)
C2 0.0433(9) 0.0424(10) 0.0335(9) 0.0107(8) 0.0051(7) 0.0089(7)
C3 0.0487(10) 0.0493(11) 0.0342(9) 0.0136(8) 0.0121(8) 0.0088(8)
C5 0.0413(9) 0.0467(11) 0.0391(10) 0.0050(8) 0.0047(7) 0.0095(8)
C6 0.0464(10) 0.0416(10) 0.0313(9) 0.0067(8) 0.0113(7) 0.0076(7)
C8 0.0416(9) 0.0574(12) 0.0425(10) 0.0079(9) 0.0061(8) 0.0098(9)
C7 0.0414(10) 0.0587(12) 0.0398(10) 0.0125(9) 0.0097(8) 0.0122(9)
C9 0.0546(11) 0.0577(12) 0.0383(10) 0.0145(9) -0.0011(8) 0.0002(9)
C10 0.0512(11) 0.0671(13) 0.0349(10) 0.0101(10) 0.0029(8) 0.0043(9)
C11 0.0608(12) 0.0579(12) 0.0353(10) 0.0090(10) 0.0023(8) 0.0089(9)
C12 0.0623(11) 0.0568(12) 0.0271(9) 0.0020(9) 0.0092(8) 0.0103(8)
C13 0.0495(10) 0.0712(14) 0.0298(9) 0.0012(10) 0.0071(8) 0.0074(9)
C14 0.0589(11) 0.0735(14) 0.0369(10) 0.0245(11) 0.0067(8) 0.0070(9)
C4 0.0443(10) 0.0416(10) 0.0399(10) 0.0101(8) 0.0118(8) 0.0106(8)
C15 0.0441(10) 0.0566(12) 0.0510(11) 0.0109(9) 0.0140(8) 0.0148(9)
C16 0.0830(15) 0.0566(13) 0.0629(14) 0.0066(12) 0.0300(12) 0.0094(11)
C18 0.0694(14) 0.0862(17) 0.0565(14) 0.0202(12) 0.0215(11) 0.0315(12)
C17 0.0597(12) 0.0608(13) 0.0564(13) 0.0135(10) 0.0199(10) 0.0201(10)
O6 0.0530(8) 0.0709(10) 0.0438(8) -0.0001(7) 0.0092(6) 0.0150(7)
O1 0.0435(7) 0.0752(9) 0.0350(7) 0.0193(6) 0.0034(5) 0.0017(6)
O3 0.0456(7) 0.0607(8) 0.0307(6) 0.0048(6) 0.0077(5) 0.0051(6)
O4 0.0700(8) 0.0582(8) 0.0279(6) 0.0123(7) 0.0118(6) 0.0114(6)
O5 0.0489(7) 0.0630(9) 0.0454(7) 0.0154(6) 0.0136(6) 0.0163(6)
O2 0.0529(7) 0.0567(8) 0.0336(7) 0.0045(6) 0.0002(5) 0.0078(6)

loop_
_atom_type_symbol
_atom_type_description
_atom_type_scat_dispersion_real
_atom_type_scat_dispersion_imag
_atom_type_scat_source
C C 0.0033 0.0016 'International Tables Vol C Tables 4.2.6.8 and 6.1.1.4'
H H 0.0000 0.0000 'International Tables Vol C Tables 4.2.6.8 and 6.1.1.4'
O O 0.0106 0.0060 'International Tables Vol C Tables 4.2.6.8 and 6.1.1.4'

loop_
_geom_angle_atom_site_label_1
_geom_angle_atom_site_label_2
_geom_angle_atom_site_label_3
_geom_angle_site_symmetry_1
_geom_angle_site_symmetry_3
_geom_angle
C2 C1 C6 . . 118.97(15)
C2 C1 H1 . . 120.5
C6 C1 H1 . . 120.5
O1 C2 C1 . . 125.21(15)
O1 C2 C3 . . 114.18(14)
C1 C2 C3 . . 120.60(15)
C4 C3 C2 . . 120.15(15)
C4 C3 H3 . . 119.9
C2 C3 H3 . . 119.9
C6 C5 C4 . . 119.21(15)
C6 C5 H5 . . 120.4
C4 C5 H5 . . 120.4
O3 C6 C5 . . 124.27(15)
O3 C6 C1 . . 114.76(14)
C5 C6 C1 . . 120.95(15)
O2 C8 C7 . . 109.34(15)
O2 C8 H8A . . 109.8
C7 C8 H8A . . 109.8
O2 C8 H8B . . 109.8
C7 C8 H8B . . 109.8
H8A C8 H8B . . 108.3
O1 C7 C8 . . 106.52(14)
O1 C7 H7A . . 110.4
C8 C7 H7A . . 110.4
O1 C7 H7B . . 110.4
C8 C7 H7B . . 110.4
H7A C7 H7B . . 108.6
O2 C9 C14 . 2_566 108.95(16)
O2 C9 H9A . . 109.9
C14 C9 H9A 2_566 . 109.9
O2 C9 H9B . . 109.9
C14 C9 H9B 2_566 . 109.9
H9A C9 H9B . . 108.3
O3 C10 C11 . . 109.13(15)
O3 C10 H10A . . 109.9
C11 C10 H10A . . 109.9
O3 C10 H10B . . 109.9
C11 C10 H10B . . 109.9
H10A C10 H10B . . 108.3
O4 C11 C10 . . 110.25(15)
O4 C11 H11A . . 109.6
C10 C11 H11A . . 109.6
O4 C11 H11B . . 109.6
C10 C11 H11B . . 109.6
H11A C11 H11B . . 108.1
O4 C12 C13 . . 109.57(14)
O4 C12 H12A . . 109.8
C13 C12 H12A . . 109.8
O4 C12 H12B . . 109.8
C13 C12 H12B . . 109.8
H12A C12 H12B . . 108.2
O5 C13 C12 . . 109.56(15)
O5 C13 H13A . . 109.8
C12 C13 H13A . . 109.8
O5 C13 H13B . . 109.8
C12 C13 H13B . . 109.8
H13A C13 H13B . . 108.2
O5 C14 C9 . 2_566 109.25(15)
O5 C14 H14A . . 109.8
C9 C14 H14A 2_566 . 109.8
O5 C14 H14B . . 109.8
C9 C14 H14B 2_566 . 109.8
H14A C14 H14B . . 108.3
C3 C4 C5 . . 120.11(15)
C3 C4 C15 . . 119.87(15)
C5 C4 C15 . . 120.02(16)
O6 C15 C4 . . 113.54(15)
O6 C15 H15A . . 108.9
C4 C15 H15A . . 108.9
O6 C15 H15B . . 108.9
C4 C15 H15B . . 108.9
H15A C15 H15B . . 107.7
O6 C16 C17 . . 113.58(17)
O6 C16 H16A . . 108.8
C17 C16 H16A . . 108.8
O6 C16 H16B . . 108.8
C17 C16 H16B . . 108.8
H16A C16 H16B . . 107.7
C17 C18 H18 . . 180.0
C18 C17 C16 . . 179.1(2)
C16 O6 C15 . . 113.57(15)
C2 O1 C7 . . 119.54(13)
C6 O3 C10 . . 117.49(13)
C11 O4 C12 . . 112.09(13)
C13 O5 C14 . . 112.83(14)
C8 O2 C9 . . 112.47(14)

loop_
_geom_bond_atom_site_label_1
_geom_bond_atom_site_label_2
_geom_bond_site_symmetry_2
_geom_bond_distance
C1 C2 . 1.376(2)
C1 C6 . 1.398(2)
C1 H1 . 0.9300
C2 O1 . 1.3682(19)
C2 C3 . 1.396(2)
C3 C4 . 1.373(2)
C3 H3 . 0.9300
C5 C6 . 1.384(2)
C5 C4 . 1.400(2)
C5 H5 . 0.9300
C6 O3 . 1.3672(19)
C8 O2 . 1.412(2)
C8 C7 . 1.497(2)
C8 H8A . 0.9700
C8 H8B . 0.9700
C7 O1 . 1.428(2)
C7 H7A . 0.9700
C7 H7B . 0.9700
C9 O2 . 1.418(2)
C9 C14 2_566 1.492(3)
C9 H9A . 0.9700
C9 H9B . 0.9700
C10 O3 . 1.431(2)
C10 C11 . 1.499(2)
C10 H10A . 0.9700
C10 H10B . 0.9700
C11 O4 . 1.409(2)
C11 H11A . 0.9700
C11 H11B . 0.9700
C12 O4 . 1.423(2)
C12 C13 . 1.482(3)
C12 H12A . 0.9700
C12 H12B . 0.9700
C13 O5 . 1.420(2)
C13 H13A . 0.9700
C13 H13B . 0.9700
C14 O5 . 1.423(2)
C14 C9 2_566 1.492(3)
C14 H14A . 0.9700
C14 H14B . 0.9700
C4 C15 . 1.510(2)
C15 O6 . 1.418(2)
C15 H15A . 0.9700
C15 H15B . 0.9700
C16 O6 . 1.412(3)
C16 C17 . 1.468(3)
C16 H16A . 0.9700
C16 H16B . 0.9700
C18 C17 . 1.167(3)
C18 H18 . 0.9300

loop_
_geom_hbond_atom_site_label_D
_geom_hbond_atom_site_label_H
_geom_hbond_atom_site_label_A
_geom_hbond_site_symmetry_A
_geom_hbond_distance_DH
_geom_hbond_distance_HA
_geom_hbond_distance_DA
_geom_hbond_angle_DHA
C13 H13B O6 2_667 0.97 2.49 3.247(2) 135.2
C18 H18 O4 2_666 0.93 2.54 3.203(2) 128.4
C18 H18 O5 2_666 0.93 2.52 3.431(3) 165.5

loop_
_geom_torsion_atom_site_label_1
_geom_torsion_atom_site_label_2
_geom_torsion_atom_site_label_3
_geom_torsion_atom_site_label_4
_geom_torsion_site_symmetry_1
_geom_torsion
C6 C1 C2 O1 . 177.94(16)
C6 C1 C2 C3 . -1.3(3)
O1 C2 C3 C4 . -178.87(15)
C1 C2 C3 C4 . 0.4(3)
C4 C5 C6 O3 . 177.64(16)
C4 C5 C6 C1 . -1.0(3)
C2 C1 C6 O3 . -177.18(15)
C2 C1 C6 C5 . 1.5(3)
O2 C8 C7 O1 . -67.06(18)
O3 C10 C11 O4 . -67.2(2)
O4 C12 C13 O5 . -57.51(19)
C2 C3 C4 C5 . 0.2(3)
C2 C3 C4 C15 . 179.74(16)
C6 C5 C4 C3 . 0.1(3)
C6 C5 C4 C15 . -179.47(16)
C3 C4 C15 O6 . 125.04(18)
C5 C4 C15 O6 . -55.4(2)
O6 C16 C17 C18 . -90(17)
C17 C16 O6 C15 . -69.0(2)
C4 C15 O6 C16 . -64.9(2)
C1 C2 O1 C7 . 13.2(3)
C3 C2 O1 C7 . -167.59(15)
C8 C7 O1 C2 . -178.61(15)
C5 C6 O3 C10 . 4.2(2)
C1 C6 O3 C10 . -177.17(16)
C11 C10 O3 C6 . -176.06(15)
C10 C11 O4 C12 . -167.39(15)
C13 C12 O4 C11 . -168.70(16)
C12 C13 O5 C14 . -169.02(14)
C9 C14 O5 C13 2_566 -163.09(15)
C7 C8 O2 C9 . 173.50(14)
C14 C9 O2 C8 2_566 173.71(15)
